data_2217897
loop_
_publ_author_name
'Fang, Zhan-Qiang'
'Zeng, Rong-Hua'
'Yang, Mei'
'Liu, Hui'
'Chen, Xiao-Lei'

_publ_section_title
;
 2-Hydroxy-3-methoxybenzoic acid monohydrate
;
_journal_coeditor_code DN2309
_journal_issue 4
_journal_name_full 'Acta Crystallographica Section E'
_journal_page_first o691
_journal_paper_doi 10.1107/S1600536808006065
_journal_volume 64
_journal_year 2008
_chemical_formula_iupac 'C8 H8 O4, H2 O'
_chemical_formula_moiety 'C8 H8 O4, H2 O'
_chemical_formula_sum 'C8 H10 O5'
_chemical_formula_weight 186.16
_chemical_name_systematic
;
2-Hydroxy-3-methoxybenzoic acid monohydrate
;
_space_group_IT_number 14
_symmetry_cell_setting monoclinic
_symmetry_space_group_name_Hall '-P 2ybc'
_symmetry_space_group_name_H-M 'P 1 21/c 1'
_atom_sites_solution_hydrogens geom
_atom_sites_solution_primary direct
_atom_sites_solution_secondary difmap
_audit_creation_method SHELXL-97
_cell_angle_alpha 90.00
_cell_angle_beta 91.7700(10)
_cell_angle_gamma 90.00
_cell_formula_units_Z 8
_cell_length_a 17.9642(4)
_cell_length_b 14.5225(3)
_cell_length_c 6.8864(2)
_cell_measurement_reflns_used 3600
_cell_measurement_temperature 296(2)
_cell_measurement_theta_max 28.00
_cell_measurement_theta_min 1.36
_cell_volume 1795.70(8)
_computing_cell_refinement 'SAINT (Bruker, 2004)'
_computing_data_collection 'APEXII (Bruker, 2004)'
_computing_data_reduction 'SAINT (Bruker, 2004)'
_computing_molecular_graphics
;
ORTEPIII (Burnett & Johnson, 1996), ORTEP-3 for Windows (Farrugia,
1997) and PLATON (Spek, 2003)
;
_computing_publication_material 'SHELXTL (Sheldrick, 2008)'
_computing_structure_refinement 'SHELXL97 (Sheldrick, 2008)'
_computing_structure_solution 'SHELXS97 (Sheldrick, 2008)'
_diffrn_ambient_temperature 296(2)
_diffrn_measured_fraction_theta_full 0.999
_diffrn_measured_fraction_theta_max 0.999
_diffrn_measurement_device_type 'Bruker APEXII area-detector'
_diffrn_measurement_method '\f and \w'
_diffrn_radiation_monochromator graphite
_diffrn_radiation_source 'fine-focus sealed tube'
_diffrn_radiation_type MoK\a
_diffrn_radiation_wavelength 0.71073
_diffrn_reflns_av_R_equivalents 0.0264
_diffrn_reflns_av_sigmaI/netI 0.0267
_diffrn_reflns_limit_h_max 23
_diffrn_reflns_limit_h_min -23
_diffrn_reflns_limit_k_max 16
_diffrn_reflns_limit_k_min -18
_diffrn_reflns_limit_l_max 8
_diffrn_reflns_limit_l_min -8
_diffrn_reflns_number 17337
_diffrn_reflns_theta_full 27.50
_diffrn_reflns_theta_max 27.50
_diffrn_reflns_theta_min 1.13
_exptl_absorpt_coefficient_mu 0.116
_exptl_absorpt_correction_type none
_exptl_crystal_colour colorless
_exptl_crystal_density_diffrn 1.377
_exptl_crystal_density_method 'not measured'
_exptl_crystal_description block
_exptl_crystal_F_000 784
_exptl_crystal_size_max 0.30
_exptl_crystal_size_mid 0.25
_exptl_crystal_size_min 0.20
_refine_diff_density_max 0.122
_refine_diff_density_min -0.166
_refine_ls_extinction_method none
_refine_ls_goodness_of_fit_ref 1.037
_refine_ls_hydrogen_treatment constr
_refine_ls_matrix_type full
_refine_ls_number_parameters 241
_refine_ls_number_reflns 4111
_refine_ls_number_restraints 0
_refine_ls_restrained_S_all 1.037
_refine_ls_R_factor_all 0.0726
_refine_ls_R_factor_gt 0.0402
_refine_ls_shift/su_max 0.001
_refine_ls_shift/su_mean 0.000
_refine_ls_structure_factor_coef Fsqd
_refine_ls_weighting_details 'calc w=1/[\s^2^(Fo^2^)+(0.0466P)^2^+0.2399P] where P=(Fo^2^+2Fc^2^)/3'
_refine_ls_weighting_scheme calc
_refine_ls_wR_factor_gt 0.0941
_refine_ls_wR_factor_ref 0.1098
_reflns_number_gt 2658
_reflns_number_total 4111
_reflns_threshold_expression I>2\s(I)
_cod_data_source_file dn2309.cif
_cod_data_source_block I
_cod_original_sg_symbol_H-M 'P 21/c'
_cod_database_code 2217897
_cod_database_fobs_code 2217897

loop_
_symmetry_equiv_pos_as_xyz
'x, y, z'
'-x, y+1/2, -z+1/2'
'-x, -y, -z'
'x, -y-1/2, z-1/2'

loop_
_atom_site_type_symbol
_atom_site_label
_atom_site_fract_x
_atom_site_fract_y
_atom_site_fract_z
_atom_site_U_iso_or_equiv
_atom_site_adp_type
_atom_site_calc_flag
_atom_site_refinement_flags
_atom_site_occupancy
C C1 0.32586(10) 0.67219(16) -0.6058(3) 0.0809(6) Uani d . 1
H H1A 0.3210 0.6377 -0.7244 0.121 Uiso calc R 1
H H1B 0.3391 0.7346 -0.6347 0.121 Uiso calc R 1
H H1C 0.2794 0.6714 -0.5406 0.121 Uiso calc R 1
C C2 0.45420(8) 0.63558(10) -0.5448(2) 0.0460(4) Uani d . 1
C C3 0.47543(9) 0.66626(11) -0.7236(2) 0.0549(4) Uani d . 1
H H3 0.4396 0.6869 -0.8138 0.066 Uiso calc R 1
C C4 0.54984(9) 0.66664(11) -0.7702(2) 0.0560(4) Uani d . 1
H H4 0.5638 0.6874 -0.8915 0.067 Uiso calc R 1
C C5 0.60295(9) 0.63668(11) -0.6385(2) 0.0515(4) Uani d . 1
H H5 0.6528 0.6367 -0.6711 0.062 Uiso calc R 1
C C6 0.58266(8) 0.60588(10) -0.4548(2) 0.0428(3) Uani d . 1
C C7 0.50804(8) 0.60518(10) -0.4073(2) 0.0414(3) Uani d . 1
C C8 0.63923(8) 0.57528(11) -0.3100(2) 0.0498(4) Uani d . 1
C C9 0.86646(8) 0.35192(11) 0.1597(2) 0.0455(4) Uani d . 1
C C10 0.92233(7) 0.27809(10) 0.16407(19) 0.0399(3) Uani d . 1
C C11 0.90153(9) 0.18508(10) 0.1659(2) 0.0498(4) Uani d . 1
H H11 0.8514 0.1691 0.1681 0.060 Uiso calc R 1
C C12 0.95461(10) 0.11785(11) 0.1646(2) 0.0555(4) Uani d . 1
H H12 0.9404 0.0563 0.1647 0.067 Uiso calc R 1
C C13 1.02955(10) 0.14065(12) 0.1631(2) 0.0550(4) Uani d . 1
H H13 1.0653 0.0943 0.1628 0.066 Uiso calc R 1
C C14 1.05131(8) 0.23114(11) 0.1620(2) 0.0464(4) Uani d . 1
C C15 0.99746(8) 0.30129(10) 0.1617(2) 0.0400(3) Uani d . 1
C C16 1.18105(11) 0.19618(16) 0.1478(4) 0.0897(7) Uani d . 1
H H16A 1.1824 0.1585 0.2623 0.135 Uiso calc R 1
H H16B 1.2279 0.2272 0.1366 0.135 Uiso calc R 1
H H16C 1.1720 0.1582 0.0354 0.135 Uiso calc R 1
O O1 0.38246(5) 0.63195(9) -0.48365(16) 0.0625(3) Uani d . 1
O O2 0.48284(5) 0.57751(8) -0.23382(15) 0.0536(3) Uani d . 1
H H2 0.5180 0.5596 -0.1648 0.080 Uiso calc R 1
O O3 0.62337(6) 0.54527(9) -0.15029(17) 0.0642(3) Uani d . 1
O O4 0.70797(6) 0.58220(11) -0.36507(19) 0.0769(4) Uani d . 1
H H4A 0.7365 0.5686 -0.2742 0.115 Uiso calc R 1
O O5 0.79730(6) 0.32376(8) 0.1628(2) 0.0676(4) Uani d . 1
H H5A 0.7694 0.3684 0.1624 0.101 Uiso calc R 1
O O6 0.88288(6) 0.43402(8) 0.15148(17) 0.0549(3) Uani d . 1
O O7 1.02269(5) 0.38892(7) 0.15833(16) 0.0502(3) Uani d . 1
H H7 0.9872 0.4245 0.1510 0.075 Uiso calc R 1
O O8 1.12298(6) 0.26247(8) 0.16093(18) 0.0635(3) Uani d . 1
O O1W 0.69046(7) 0.44218(10) 0.1525(2) 0.0860(5) Uani d . 1
H H1W 0.6738 0.4780 0.0633 0.129 Uiso d R 1
H H2W 0.6557 0.4307 0.2287 0.129 Uiso d R 1
O O2W 0.81581(7) 0.55507(10) -0.1193(2) 0.0943(5) Uani d . 1
H H3W 0.8486 0.5957 -0.1336 0.141 Uiso d R 1
H H4W 0.8309 0.5188 -0.0299 0.141 Uiso d R 1

loop_
_atom_site_aniso_label
_atom_site_aniso_U_11
_atom_site_aniso_U_22
_atom_site_aniso_U_33
_atom_site_aniso_U_12
_atom_site_aniso_U_13
_atom_site_aniso_U_23
C1 0.0531(11) 0.1004(17) 0.0885(14) 0.0254(10) -0.0105(9) 0.0183(12)
C2 0.0432(8) 0.0408(9) 0.0540(9) 0.0038(7) 0.0006(7) 0.0023(7)
C3 0.0601(10) 0.0499(10) 0.0543(10) 0.0075(8) -0.0055(8) 0.0082(8)
C4 0.0676(11) 0.0505(10) 0.0502(9) -0.0019(8) 0.0068(8) 0.0091(7)
C5 0.0490(9) 0.0484(10) 0.0575(10) -0.0037(7) 0.0098(7) 0.0030(7)
C6 0.0417(8) 0.0371(8) 0.0497(8) -0.0026(6) 0.0019(6) 0.0015(6)
C7 0.0440(8) 0.0338(8) 0.0464(8) -0.0013(6) 0.0027(6) 0.0009(6)
C8 0.0412(8) 0.0511(10) 0.0570(10) -0.0026(7) 0.0017(7) 0.0022(8)
C9 0.0425(8) 0.0477(10) 0.0460(8) -0.0029(7) -0.0014(6) 0.0013(7)
C10 0.0445(8) 0.0391(8) 0.0360(7) -0.0014(6) -0.0006(6) 0.0010(6)
C11 0.0559(9) 0.0446(10) 0.0486(9) -0.0072(7) -0.0033(7) 0.0038(7)
C12 0.0756(12) 0.0376(9) 0.0529(9) -0.0016(8) -0.0031(8) 0.0041(7)
C13 0.0683(11) 0.0469(10) 0.0498(9) 0.0154(8) 0.0030(8) 0.0028(7)
C14 0.0469(8) 0.0511(10) 0.0411(8) 0.0069(7) 0.0031(6) 0.0021(7)
C15 0.0451(8) 0.0403(9) 0.0346(7) -0.0007(6) 0.0007(6) 0.0004(6)
C16 0.0574(12) 0.0963(18) 0.1162(18) 0.0313(11) 0.0147(11) 0.0095(13)
O1 0.0400(6) 0.0788(9) 0.0686(7) 0.0130(5) -0.0003(5) 0.0157(6)
O2 0.0429(6) 0.0693(8) 0.0487(6) 0.0036(5) 0.0049(5) 0.0124(5)
O3 0.0484(6) 0.0880(9) 0.0562(7) 0.0054(6) -0.0007(5) 0.0164(6)
O4 0.0377(6) 0.1133(11) 0.0795(9) -0.0058(7) 0.0002(6) 0.0279(8)
O5 0.0390(6) 0.0566(8) 0.1071(10) -0.0032(5) -0.0005(6) 0.0053(7)
O6 0.0484(6) 0.0409(7) 0.0751(8) 0.0013(5) -0.0012(5) 0.0016(5)
O7 0.0420(6) 0.0414(7) 0.0670(7) -0.0031(5) 0.0010(5) -0.0005(5)
O8 0.0418(6) 0.0673(8) 0.0816(8) 0.0115(5) 0.0084(5) 0.0044(6)
O1W 0.0604(8) 0.1133(12) 0.0857(9) 0.0343(7) 0.0227(7) 0.0390(8)
O2W 0.0522(7) 0.0961(11) 0.1329(13) -0.0188(7) -0.0272(8) 0.0534(9)

loop_
_atom_type_symbol
_atom_type_description
_atom_type_scat_dispersion_real
_atom_type_scat_dispersion_imag
_atom_type_scat_source
C C 0.0033 0.0016 'International Tables Vol C Tables 4.2.6.8 and 6.1.1.4'
H H 0.0000 0.0000 'International Tables Vol C Tables 4.2.6.8 and 6.1.1.4'
O O 0.0106 0.0060 'International Tables Vol C Tables 4.2.6.8 and 6.1.1.4'

loop_
_geom_angle_atom_site_label_1
_geom_angle_atom_site_label_2
_geom_angle_atom_site_label_3
_geom_angle
O1 C1 H1A 109.5
O1 C1 H1B 109.5
H1A C1 H1B 109.5
O1 C1 H1C 109.5
H1A C1 H1C 109.5
H1B C1 H1C 109.5
O1 C2 C3 125.31(13)
O1 C2 C7 114.58(13)
C3 C2 C7 120.11(14)
C2 C3 C4 120.36(14)
C2 C3 H3 119.8
C4 C3 H3 119.8
C5 C4 C3 120.29(15)
C5 C4 H4 119.9
C3 C4 H4 119.9
C4 C5 C6 120.33(15)
C4 C5 H5 119.8
C6 C5 H5 119.8
C7 C6 C5 119.62(13)
C7 C6 C8 119.36(13)
C5 C6 C8 121.01(13)
O2 C7 C6 124.17(12)
O2 C7 C2 116.55(13)
C6 C7 C2 119.27(14)
O3 C8 O4 122.41(14)
O3 C8 C6 122.77(14)
O4 C8 C6 114.82(14)
O6 C9 O5 122.19(14)
O6 C9 C10 122.96(13)
O5 C9 C10 114.85(14)
C15 C10 C11 119.49(13)
C15 C10 C9 119.05(13)
C11 C10 C9 121.44(13)
C12 C11 C10 120.19(15)
C12 C11 H11 119.9
C10 C11 H11 119.9
C11 C12 C13 120.51(15)
C11 C12 H12 119.7
C13 C12 H12 119.7
C14 C13 C12 120.39(15)
C14 C13 H13 119.8
C12 C13 H13 119.8
O8 C14 C13 126.03(14)
O8 C14 C15 114.06(14)
C13 C14 C15 119.91(14)
O7 C15 C10 123.65(13)
O7 C15 C14 116.84(13)
C10 C15 C14 119.50(13)
O8 C16 H16A 109.5
O8 C16 H16B 109.5
H16A C16 H16B 109.5
O8 C16 H16C 109.5
H16A C16 H16C 109.5
H16B C16 H16C 109.5
C2 O1 C1 117.63(13)
C7 O2 H2 109.5
C8 O4 H4A 109.5
C9 O5 H5A 109.5
C15 O7 H7 109.5
C14 O8 C16 117.88(15)
H1W O1W H2W 108.6
H3W O2W H4W 108.1

loop_
_geom_bond_atom_site_label_1
_geom_bond_atom_site_label_2
_geom_bond_distance
C1 O1 1.4247(19)
C1 H1A 0.9600
C1 H1B 0.9600
C1 H1C 0.9600
C2 O1 1.3692(17)
C2 C3 1.374(2)
C2 C7 1.4036(19)
C3 C4 1.384(2)
C3 H3 0.9300
C4 C5 1.367(2)
C4 H4 0.9300
C5 C6 1.401(2)
C5 H5 0.9300
C6 C7 1.3895(19)
C6 C8 1.470(2)
C7 O2 1.3520(17)
C8 O3 1.2250(19)
C8 O4 1.3067(18)
C9 O6 1.2299(18)
C9 O5 1.3088(17)
C9 C10 1.468(2)
C10 C15 1.3916(19)
C10 C11 1.402(2)
C11 C12 1.365(2)
C11 H11 0.9300
C12 C13 1.387(2)
C12 H12 0.9300
C13 C14 1.371(2)
C13 H13 0.9300
C14 O8 1.3657(18)
C14 C15 1.405(2)
C15 O7 1.3514(17)
C16 O8 1.425(2)
C16 H16A 0.9600
C16 H16B 0.9600
C16 H16C 0.9600
O2 H2 0.8200
O4 H4A 0.8200
O5 H5A 0.8200
O7 H7 0.8200
O1W H1W 0.8516
O1W H2W 0.8440
O2W H3W 0.8422
O2W H4W 0.8477

loop_
_geom_hbond_atom_site_label_D
_geom_hbond_atom_site_label_H
_geom_hbond_atom_site_label_A
_geom_hbond_site_symmetry_A
_geom_hbond_distance_DH
_geom_hbond_distance_HA
_geom_hbond_distance_DA
_geom_hbond_angle_DHA
O2 H2 O3 . 0.82 1.90 2.6142(14) 144.2
O4 H4A O2W . 0.82 1.77 2.5634(16) 164.0
O5 H5A O1W . 0.82 1.78 2.5763(16) 164.7
O7 H7 O6 . 0.82 1.88 2.5946(14) 145.0
O1W H1W O3 . 0.85 1.96 2.8082(16) 170.9
O2W H4W O6 . 0.85 1.97 2.8071(16) 169.6
O1W H2W O1 3_665 0.84 2.11 2.8741(17) 150.2
O1W H2W O2 3_665 0.84 2.49 3.1930(16) 140.9
O2W H3W O8 3_765 0.84 2.13 2.8866(19) 149.1
O2W H3W O7 3_765 0.84 2.33 3.0331(15) 140.7

loop_
_cod_related_entry_id
_cod_related_entry_database
_cod_related_entry_code
1 ChemSpider 30655461
